data_7042674
loop_
_publ_author_name
'Petzold, Holm'
'Djomgoue, Paul'
'H\"orner, Gerald'
'Heider, Silvio'
'Lochenie, Charles'
'Weber, Birgit'
'Rueffer, Tobias'
'Schaarschmidt, Dieter'

_publ_section_title
;
 Spin state variability in Fe2+ complexes of substituted
 (2-(pyridin-2-yl)-1,10-phenanthroline) ligands as versatile terpyridine
 analogues
;
_journal_name_full 'Dalton Trans.'
_journal_paper_doi 10.1039/C7DT00422B
_journal_year 2017
_chemical_formula_moiety 'C40 H26 Fe N10, 2(B F4), 3(C2 H3 N)'
_chemical_formula_sum 'C46 H35 B2 F8 Fe N13'
_chemical_formula_weight 999.34
_chemical_name_common '[Fe(5e)2](BF4)2'
_chemical_name_systematic
;
 ?
;
_space_group_crystal_system triclinic
_space_group_IT_number 2
_space_group_name_Hall '-P 1'
_space_group_name_H-M_alt 'P -1'
_symmetry_space_group_name_Hall '-P 1'
_symmetry_space_group_name_H-M 'P -1'
_atom_sites_solution_hydrogens geom
_audit_creation_method SHELXL-2013
_audit_update_record
;
2017-03-15 deposited with the CCDC.
2017-04-12 downloaded from the CCDC.
;
_cell_angle_alpha 96.447(3)
_cell_angle_beta 100.639(3)
_cell_angle_gamma 110.225(4)
_cell_formula_units_Z 2
_cell_length_a 12.5860(5)
_cell_length_b 12.6635(4)
_cell_length_c 14.9829(5)
_cell_measurement_reflns_used 6084
_cell_measurement_temperature 109.8(3)
_cell_measurement_theta_max 28.3400
_cell_measurement_theta_min 3.0200
_cell_volume 2161.73(15)
_computing_cell_refinement
;
CrysAlisPro, Agilent Technologies,
Version 1.171.36.28 (release 01-02-2013 CrysAlis171 .NET)
(compiled Feb  1 2013,16:14:44)
;
_computing_data_collection
;
CrysAlisPro, Agilent Technologies,
Version 1.171.36.28 (release 01-02-2013 CrysAlis171 .NET)
(compiled Feb  1 2013,16:14:44)
;
_computing_data_reduction
;
CrysAlisPro, Agilent Technologies,
Version 1.171.36.28 (release 01-02-2013 CrysAlis171 .NET)
(compiled Feb  1 2013,16:14:44)
;
_computing_structure_refinement 'SHELXL-2013 (Sheldrick, 2013)'
_computing_structure_solution 'SHELXS-2013 (Sheldrick, 2013)'
_diffrn_ambient_temperature 110
_diffrn_measured_fraction_theta_full 0.994
_diffrn_measured_fraction_theta_max 0.994
_diffrn_measurement_device_type 'oxford gemini s'
_diffrn_measurement_method '\w scans'
_diffrn_radiation_type MoK\a
_diffrn_radiation_wavelength 0.71073
_diffrn_reflns_av_R_equivalents 0.0354
_diffrn_reflns_av_unetI/netI 0.0572
_diffrn_reflns_Laue_measured_fraction_full 0.994
_diffrn_reflns_Laue_measured_fraction_max 0.994
_diffrn_reflns_limit_h_max 14
_diffrn_reflns_limit_h_min -14
_diffrn_reflns_limit_k_max 15
_diffrn_reflns_limit_k_min -12
_diffrn_reflns_limit_l_max 17
_diffrn_reflns_limit_l_min -17
_diffrn_reflns_number 15107
_diffrn_reflns_point_group_measured_fraction_full 0.994
_diffrn_reflns_point_group_measured_fraction_max 0.994
_diffrn_reflns_theta_full 25.000
_diffrn_reflns_theta_max 24.999
_diffrn_reflns_theta_min 2.921
_exptl_absorpt_coefficient_mu 0.437
_exptl_absorpt_correction_T_max 1.00000
_exptl_absorpt_correction_T_min 0.86187
_exptl_absorpt_correction_type multi-scan
_exptl_absorpt_process_details
;
CrysAlisPro, Agilent Technologies,
Version 1.171.36.28 (release 01-02-2013 CrysAlis171 .NET)
(compiled Feb  1 2013,16:14:44)
Empirical absorption correction using spherical harmonics,
 implemented in SCALE3 ABSPACK scaling algorithm.
;
_exptl_crystal_colour purple
_exptl_crystal_density_diffrn 1.535
_exptl_crystal_description block
_exptl_crystal_F_000 1020
_exptl_crystal_size_max 0.3
_exptl_crystal_size_mid 0.3
_exptl_crystal_size_min 0.2
_refine_diff_density_max 1.735
_refine_diff_density_min -1.025
_refine_diff_density_rms 0.088
_refine_ls_extinction_method none
_refine_ls_goodness_of_fit_ref 1.073
_refine_ls_hydrogen_treatment constr
_refine_ls_matrix_type full
_refine_ls_number_parameters 632
_refine_ls_number_reflns 7558
_refine_ls_number_restraints 148
_refine_ls_restrained_S_all 1.070
_refine_ls_R_factor_all 0.1026
_refine_ls_R_factor_gt 0.0829
_refine_ls_shift/su_max 0.001
_refine_ls_shift/su_mean 0.000
_refine_ls_structure_factor_coef Fsqd
_refine_ls_weighting_details 'w=1/[\s^2^(Fo^2^)+(0.0700P)^2^+7.9584P] where P=(Fo^2^+2Fc^2^)/3'
_refine_ls_weighting_scheme calc
_refine_ls_wR_factor_gt 0.1877
_refine_ls_wR_factor_ref 0.1979
_reflns_Friedel_coverage 0.000
_reflns_number_gt 6070
_reflns_number_total 7558
_reflns_threshold_expression 'I > 2\s(I)'
_cod_data_source_file c7dt00422b3.cif
_cod_data_source_block Fe_5e
_cod_original_cell_volume 2161.73(14)
_cod_database_code 7042674
_shelx_space_group_comment
;
The symmetry employed for this shelxl refinement is uniquely defined
by the following loop, which should always be used as a source of
symmetry information in preference to the above space-group names.
They are only intended as comments.
;
_shelxl_version_number 2013-4

loop_
_space_group_symop_operation_xyz
'x, y, z'
'-x, -y, -z'

loop_
_atom_site_label
_atom_site_type_symbol
_atom_site_fract_x
_atom_site_fract_y
_atom_site_fract_z
_atom_site_U_iso_or_equiv
_atom_site_adp_type
_atom_site_occupancy
_atom_site_site_symmetry_order
_atom_site_calc_flag
_atom_site_refinement_flags_posn
_atom_site_refinement_flags_adp
_atom_site_refinement_flags_occupancy
_atom_site_disorder_assembly
_atom_site_disorder_group
C1 C 0.2670(5) 0.1713(4) 0.6002(3) 0.0309(11) Uani 1 1 d . . . . .
H1 H 0.2367 0.1330 0.6447 0.037 Uiso 1 1 calc R U . . .
C1N C 0.0018(6) 0.0813(6) 0.6878(4) 0.0541(16) Uani 1 1 d . . . . .
C2 C 0.1870(5) 0.1638(5) 0.5175(4) 0.0398(13) Uani 1 1 d . . . . .
H2 H 0.1077 0.1215 0.5084 0.048 Uiso 1 1 calc R U . . .
C2N C -0.0011(7) 0.1910(6) 0.7082(5) 0.072(2) Uani 1 1 d . . . . .
H2N1 H 0.0067 0.2113 0.7735 0.107 Uiso 1 1 calc R U . . .
H2N2 H -0.0739 0.1911 0.6749 0.107 Uiso 1 1 calc R U . . .
H2N3 H 0.0620 0.2456 0.6903 0.107 Uiso 1 1 calc R U . . .
C3 C 0.2285(4) 0.2193(4) 0.4523(3) 0.0339(12) Uani 1 1 d . . . . .
H3 H 0.1783 0.2166 0.3974 0.041 Uiso 1 1 calc R U . . .
C3N C -0.2832(7) -0.0356(5) 0.8691(5) 0.0551(17) Uani 1 1 d . . . . .
C4 C 0.3515(4) 0.2826(4) 0.4691(3) 0.0319(11) Uani 1 1 d . . . . .
C4N C -0.1615(8) 0.0152(8) 0.8676(9) 0.112(4) Uani 1 1 d . . . . .
H4N1 H -0.1537 0.0604 0.8201 0.168 Uiso 1 1 calc R U . . .
H4N2 H -0.1324 -0.0444 0.8552 0.168 Uiso 1 1 calc R U . . .
H4N3 H -0.1176 0.0632 0.9265 0.168 Uiso 1 1 calc R U . . .
C5 C 0.4216(4) 0.2843(4) 0.5515(3) 0.0292(11) Uani 1 1 d . . . . .
C5N C -0.0941(5) 0.2128(6) 0.4682(4) 0.0513(16) Uani 1 1 d . . . . .
C6 C 0.4040(5) 0.3413(4) 0.4038(4) 0.0352(12) Uani 1 1 d . . . . .
H6 H 0.3564 0.3421 0.3486 0.042 Uiso 1 1 calc R U . . .
C6N C -0.0160(5) 0.3040(6) 0.4345(4) 0.0545(17) Uani 1 1 d . . . . .
H6N1 H 0.0555 0.3424 0.4811 0.082 Uiso 1 1 calc R U . . .
H6N2 H -0.0518 0.3578 0.4203 0.082 Uiso 1 1 calc R U . . .
H6N3 H 0.0003 0.2725 0.3796 0.082 Uiso 1 1 calc R U . . .
C7 C 0.5218(5) 0.3968(4) 0.4190(3) 0.0316(11) Uani 1 1 d . . . . .
H7 H 0.5531 0.4345 0.3746 0.038 Uiso 1 1 calc R U . . .
C8 C 0.5967(5) 0.3972(4) 0.5024(3) 0.0326(11) Uani 1 1 d . . . . .
C9 C 0.5447(5) 0.3404(4) 0.5708(3) 0.0300(11) Uani 1 1 d . . . . .
C10 C 0.7165(5) 0.4479(5) 0.5223(4) 0.0395(13) Uani 1 1 d . . . . .
H10 H 0.7530 0.4849 0.4797 0.047 Uiso 1 1 calc R U . . .
C11 C 0.7830(5) 0.4439(5) 0.6057(4) 0.0383(13) Uani 1 1 d . . . . .
H11 H 0.8640 0.4776 0.6200 0.046 Uiso 1 1 calc R U . . .
C12 C 0.7248(4) 0.3882(4) 0.6672(3) 0.0228(10) Uani 1 1 d . . . . .
C13 C 0.7890(4) 0.3781(4) 0.7594(3) 0.0299(11) Uani 1 1 d . . . . .
C14 C 0.9086(5) 0.4237(4) 0.7898(4) 0.0362(12) Uani 1 1 d . . . . .
H14 H 0.9547 0.4652 0.7541 0.043 Uiso 1 1 calc R U . . .
C15 C 0.9596(4) 0.4066(4) 0.8751(4) 0.0331(12) Uani 1 1 d . . . . .
H15 H 1.0404 0.4366 0.8960 0.040 Uiso 1 1 calc R U . . .
C16 C 0.8936(4) 0.3473(4) 0.9276(4) 0.0360(12) Uani 1 1 d . . . . .
H16 H 0.9263 0.3356 0.9847 0.043 Uiso 1 1 calc R U . . .
C17 C 0.7696(4) 0.3033(4) 0.8898(3) 0.0291(11) Uani 1 1 d . . . . .
C18 C 0.7176(5) 0.2150(4) 1.0235(3) 0.0326(12) Uani 1 1 d . . . . .
H18 H 0.7905 0.2359 1.0636 0.039 Uiso 1 1 calc R U . . .
C19 C 0.6115(4) 0.1528(4) 1.0383(4) 0.0346(12) Uani 1 1 d . . . . .
H19 H 0.5977 0.1220 1.0904 0.041 Uiso 1 1 calc R U . . .
C20 C 0.5285(5) 0.1449(4) 0.9597(3) 0.0336(12) Uani 1 1 d . . . . .
H20 H 0.4486 0.1075 0.9518 0.040 Uiso 1 1 calc R U . . .
C21 C 0.6018(4) 0.5215(4) 0.8007(3) 0.0266(10) Uani 1 1 d . . . . .
H21 H 0.6590 0.5198 0.7699 0.032 Uiso 1 1 calc R U . . .
C22 C 0.6029(4) 0.6284(4) 0.8367(3) 0.0283(11) Uani 1 1 d . . . . .
H22 H 0.6591 0.6953 0.8293 0.034 Uiso 1 1 calc R U . . .
C23 C 0.5214(4) 0.6339(4) 0.8824(3) 0.0256(10) Uani 1 1 d . . . . .
H23 H 0.5197 0.7044 0.9055 0.031 Uiso 1 1 calc R U . . .
C24 C 0.4397(4) 0.5325(4) 0.8946(3) 0.0250(10) Uani 1 1 d . . . . .
C25 C 0.4427(4) 0.4288(4) 0.8540(3) 0.0226(10) Uani 1 1 d . . . . .
C26 C 0.3564(4) 0.5302(4) 0.9491(3) 0.0271(10) Uani 1 1 d . . . . .
H26 H 0.3548 0.5991 0.9765 0.033 Uiso 1 1 calc R U . . .
C27 C 0.2803(4) 0.4306(4) 0.9614(3) 0.0268(10) Uani 1 1 d . . . . .
H27 H 0.2295 0.4319 0.9989 0.032 Uiso 1 1 calc R U . . .
C28 C 0.2774(4) 0.3239(4) 0.9175(3) 0.0241(10) Uani 1 1 d . . . . .
C29 C 0.3582(4) 0.3223(4) 0.8625(3) 0.0201(9) Uani 1 1 d . . . . .
C30 C 0.1997(4) 0.2180(4) 0.9251(3) 0.0274(10) Uani 1 1 d . . . . .
H30 H 0.1460 0.2148 0.9608 0.033 Uiso 1 1 calc R U . . .
C31 C 0.2015(4) 0.1185(4) 0.8805(3) 0.0258(10) Uani 1 1 d . . . . .
H31 H 0.1491 0.0478 0.8853 0.031 Uiso 1 1 calc R U . . .
C32 C 0.2842(4) 0.1250(4) 0.8270(3) 0.0208(9) Uani 1 1 d . . . . .
C33 C 0.2964(4) 0.0226(4) 0.7802(3) 0.0231(10) Uani 1 1 d . . . . .
C34 C 0.2245(4) -0.0890(4) 0.7797(3) 0.0261(10) Uani 1 1 d . . . . .
H34 H 0.1600 -0.1037 0.8051 0.031 Uiso 1 1 calc R U . . .
C35 C 0.2515(4) -0.1780(4) 0.7403(3) 0.0298(11) Uani 1 1 d . . . . .
H35 H 0.2060 -0.2534 0.7408 0.036 Uiso 1 1 calc R U . . .
C36 C 0.3447(4) -0.1557(4) 0.7005(3) 0.0291(11) Uani 1 1 d . . . . .
H36 H 0.3647 -0.2143 0.6747 0.035 Uiso 1 1 calc R U . . .
C37 C 0.4081(4) -0.0407(4) 0.7006(3) 0.0270(10) Uani 1 1 d . . . . .
C38 C 0.5429(5) -0.0773(4) 0.6088(4) 0.0378(13) Uani 1 1 d . . . . .
H38 H 0.5128 -0.1570 0.5954 0.045 Uiso 1 1 calc R U . . .
C39 C 0.6346(5) -0.0069(4) 0.5820(4) 0.0426(14) Uani 1 1 d . . . . .
H39 H 0.6803 -0.0279 0.5468 0.051 Uiso 1 1 calc R U . . .
C40 C 0.6460(5) 0.1041(5) 0.6185(4) 0.0407(13) Uani 1 1 d . . . . .
H40 H 0.7024 0.1702 0.6103 0.049 Uiso 1 1 calc R U . . .
N1 N 0.3786(4) 0.2271(3) 0.6191(3) 0.0304(9) Uani 1 1 d . . . . .
N1N N 0.0070(5) -0.0094(6) 0.6729(4) 0.0688(17) Uani 1 1 d . . . . .
N2 N 0.6106(4) 0.3376(3) 0.6513(3) 0.0285(9) Uani 1 1 d . . . . .
N2N N -0.3760(6) -0.0734(5) 0.8720(5) 0.0757(19) Uani 1 1 d . . . . .
N3 N 0.7217(3) 0.3201(3) 0.8088(3) 0.0254(9) Uani 1 1 d . . . . .
N3N N -0.1551(5) 0.1407(6) 0.4942(4) 0.078(2) Uani 1 1 d . . . . .
N4 N 0.6937(4) 0.2398(3) 0.9374(3) 0.0315(9) Uani 1 1 d . . . . .
N5 N 0.5769(3) 0.1969(3) 0.8981(3) 0.0284(9) Uani 1 1 d . . . . .
N6 N 0.5255(3) 0.4231(3) 0.8075(3) 0.0239(8) Uani 1 1 d . . . . .
N7 N 0.3606(3) 0.2255(3) 0.8196(2) 0.0209(8) Uani 1 1 d . . . . .
N8 N 0.3868(3) 0.0459(3) 0.7397(2) 0.0227(8) Uani 1 1 d . . . . .
N9 N 0.5031(4) -0.0098(3) 0.6588(3) 0.0300(9) Uani 1 1 d . . . . .
N10 N 0.5671(4) 0.1041(3) 0.6662(3) 0.0321(10) Uani 1 1 d . . . . .
F5 F 0.8557(3) 0.7267(4) 0.7729(3) 0.0836(14) Uani 1 1 d . . . . .
F6 F 0.8934(3) 0.6638(3) 0.9041(2) 0.0546(9) Uani 1 1 d . . . . .
F7 F 1.0250(3) 0.7013(3) 0.8171(3) 0.0599(10) Uani 1 1 d . . . . .
F8 F 0.9955(3) 0.8455(3) 0.8950(3) 0.0696(12) Uani 1 1 d . . . . .
B1 B 0.1903(18) 0.4914(18) 0.6967(14) 0.074(3) Uani 0.344(11) 1 d D U P A 1
F1 F 0.1135(13) 0.5177(12) 0.6341(10) 0.074(3) Uani 0.344(11) 1 d D U P A 1
F2 F 0.1706(10) 0.5231(14) 0.7816(8) 0.074(3) Uani 0.344(11) 1 d D U P A 1
F3 F 0.2296(11) 0.4045(10) 0.6821(11) 0.074(3) Uani 0.344(11) 1 d D U P A 1
F4 F 0.3016(12) 0.5823(12) 0.7191(10) 0.074(3) Uani 0.344(11) 1 d D U P A 1
B1' B 0.1854(10) 0.4828(10) 0.6884(8) 0.0485(12) Uani 0.656(11) 1 d D U P A 2
F1' F 0.0814(5) 0.4749(5) 0.6318(4) 0.0485(12) Uani 0.656(11) 1 d D U P A 2
F2' F 0.1638(5) 0.4555(6) 0.7704(3) 0.0485(12) Uani 0.656(11) 1 d D U P A 2
F3' F 0.2126(6) 0.4004(5) 0.6385(4) 0.0485(12) Uani 0.656(11) 1 d D U P A 2
F4' F 0.2715(6) 0.5879(5) 0.6930(4) 0.0485(12) Uani 0.656(11) 1 d D U P A 2
Fe1 Fe 0.51197(6) 0.23781(5) 0.74889(5) 0.0254(2) Uani 1 1 d . . . . .
B2 B 0.9413(5) 0.7350(5) 0.8468(4) 0.0374(14) Uani 1 1 d . . . . .

loop_
_atom_site_aniso_label
_atom_site_aniso_U_11
_atom_site_aniso_U_22
_atom_site_aniso_U_33
_atom_site_aniso_U_23
_atom_site_aniso_U_13
_atom_site_aniso_U_12
C1 0.040(3) 0.039(3) 0.017(2) 0.007(2) 0.009(2) 0.016(2)
C1N 0.050(4) 0.058(4) 0.039(4) 0.007(3) 0.001(3) 0.007(3)
C2 0.041(3) 0.050(3) 0.032(3) 0.005(2) 0.007(3) 0.023(3)
C2N 0.091(6) 0.066(5) 0.048(4) 0.007(3) -0.002(4) 0.029(4)
C3 0.033(3) 0.042(3) 0.022(3) -0.001(2) -0.005(2) 0.016(2)
C3N 0.069(5) 0.038(3) 0.071(5) 0.018(3) 0.032(4) 0.026(3)
C4 0.036(3) 0.037(3) 0.026(3) 0.009(2) 0.012(2) 0.014(2)
C4N 0.081(6) 0.090(7) 0.183(12) 0.032(7) 0.065(7) 0.035(5)
C5 0.031(3) 0.023(2) 0.031(3) -0.002(2) 0.013(2) 0.007(2)
C5N 0.038(3) 0.068(4) 0.046(4) 0.023(3) 0.008(3) 0.016(3)
C6 0.037(3) 0.036(3) 0.036(3) 0.014(2) 0.013(2) 0.015(2)
C6N 0.040(3) 0.067(4) 0.049(4) 0.021(3) 0.006(3) 0.010(3)
C7 0.041(3) 0.036(3) 0.024(3) 0.016(2) 0.017(2) 0.014(2)
C8 0.042(3) 0.036(3) 0.025(3) 0.008(2) 0.015(2) 0.016(2)
C9 0.051(3) 0.025(2) 0.015(2) 0.0004(18) 0.002(2) 0.021(2)
C10 0.043(3) 0.043(3) 0.031(3) 0.014(2) 0.017(3) 0.008(3)
C11 0.030(3) 0.041(3) 0.042(3) 0.011(2) 0.017(3) 0.005(2)
C12 0.023(2) 0.021(2) 0.023(2) 0.0028(18) 0.009(2) 0.0053(19)
C13 0.031(3) 0.029(3) 0.028(3) 0.000(2) 0.008(2) 0.011(2)
C14 0.031(3) 0.036(3) 0.039(3) 0.001(2) 0.004(2) 0.014(2)
C15 0.020(2) 0.039(3) 0.035(3) 0.000(2) 0.004(2) 0.007(2)
C16 0.029(3) 0.036(3) 0.039(3) 0.003(2) 0.006(2) 0.009(2)
C17 0.037(3) 0.022(2) 0.031(3) 0.0040(19) 0.017(2) 0.010(2)
C18 0.047(3) 0.035(3) 0.016(2) 0.006(2) -0.001(2) 0.020(2)
C19 0.035(3) 0.039(3) 0.028(3) 0.007(2) 0.001(2) 0.015(2)
C20 0.036(3) 0.032(3) 0.032(3) 0.006(2) 0.009(2) 0.012(2)
C21 0.031(3) 0.027(2) 0.024(2) 0.0088(19) 0.015(2) 0.008(2)
C22 0.034(3) 0.024(2) 0.025(2) 0.0055(19) 0.011(2) 0.006(2)
C23 0.032(3) 0.021(2) 0.023(2) 0.0021(18) 0.004(2) 0.010(2)
C24 0.026(2) 0.028(2) 0.022(2) 0.0015(19) 0.003(2) 0.013(2)
C25 0.026(2) 0.029(2) 0.013(2) 0.0042(18) 0.0011(19) 0.013(2)
C26 0.030(3) 0.031(3) 0.024(2) 0.0012(19) 0.009(2) 0.015(2)
C27 0.022(2) 0.036(3) 0.023(2) 0.002(2) 0.006(2) 0.013(2)
C28 0.022(2) 0.035(3) 0.016(2) 0.0035(18) 0.0043(19) 0.011(2)
C29 0.018(2) 0.025(2) 0.013(2) 0.0023(17) 0.0002(18) 0.0057(18)
C30 0.021(2) 0.038(3) 0.024(2) 0.005(2) 0.011(2) 0.009(2)
C31 0.023(2) 0.028(2) 0.022(2) 0.0042(19) 0.006(2) 0.0049(19)
C32 0.019(2) 0.028(2) 0.013(2) 0.0071(17) -0.0004(18) 0.0073(19)
C33 0.024(2) 0.028(2) 0.018(2) 0.0073(18) 0.0066(19) 0.0084(19)
C34 0.023(2) 0.025(2) 0.023(2) 0.0043(19) 0.005(2) 0.0015(19)
C35 0.030(3) 0.025(2) 0.028(3) 0.006(2) 0.007(2) 0.002(2)
C36 0.033(3) 0.024(2) 0.026(3) 0.0000(19) 0.006(2) 0.007(2)
C37 0.027(2) 0.029(3) 0.024(2) 0.0037(19) 0.007(2) 0.009(2)
C38 0.050(3) 0.021(2) 0.045(3) -0.002(2) 0.023(3) 0.014(2)
C39 0.052(3) 0.028(3) 0.055(4) 0.000(2) 0.035(3) 0.015(2)
C40 0.037(3) 0.034(3) 0.053(4) 0.007(2) 0.030(3) 0.007(2)
N1 0.036(2) 0.032(2) 0.025(2) 0.0061(17) 0.0095(19) 0.0117(19)
N1N 0.055(4) 0.071(4) 0.061(4) 0.002(3) -0.005(3) 0.013(3)
N2 0.035(2) 0.028(2) 0.025(2) 0.0039(16) 0.0110(19) 0.0135(18)
N2N 0.068(4) 0.051(4) 0.109(6) 0.010(3) 0.032(4) 0.020(3)
N3 0.032(2) 0.024(2) 0.019(2) 0.0012(16) 0.0025(17) 0.0120(17)
N3N 0.058(4) 0.106(5) 0.060(4) 0.043(4) 0.015(3) 0.009(4)
N4 0.034(2) 0.033(2) 0.024(2) 0.0054(17) 0.0026(19) 0.0111(19)
N5 0.0189(19) 0.030(2) 0.029(2) -0.0068(17) -0.0056(18) 0.0096(17)
N6 0.027(2) 0.028(2) 0.0196(19) 0.0053(16) 0.0131(17) 0.0099(17)
N7 0.0231(19) 0.0226(19) 0.0173(18) 0.0064(15) 0.0074(16) 0.0069(16)
N8 0.025(2) 0.0221(19) 0.0170(19) 0.0019(15) 0.0064(16) 0.0043(16)
N9 0.033(2) 0.023(2) 0.034(2) 0.0036(17) 0.018(2) 0.0067(17)
N10 0.039(2) 0.022(2) 0.036(2) 0.0042(17) 0.020(2) 0.0061(18)
F5 0.046(2) 0.131(4) 0.064(3) 0.047(3) 0.011(2) 0.014(2)
F6 0.051(2) 0.068(2) 0.056(2) 0.0264(18) 0.0338(18) 0.0214(18)
F7 0.048(2) 0.0445(19) 0.092(3) 0.0066(18) 0.047(2) 0.0090(16)
F8 0.069(3) 0.045(2) 0.088(3) -0.0072(19) 0.035(2) 0.0120(19)
B1 0.071(4) 0.071(5) 0.063(4) 0.024(4) -0.027(4) 0.026(3)
F1 0.071(4) 0.071(5) 0.063(4) 0.024(4) -0.027(4) 0.026(3)
F2 0.071(4) 0.071(5) 0.063(4) 0.024(4) -0.027(4) 0.026(3)
F3 0.071(4) 0.071(5) 0.063(4) 0.024(4) -0.027(4) 0.026(3)
F4 0.071(4) 0.071(5) 0.063(4) 0.024(4) -0.027(4) 0.026(3)
B1' 0.0566(19) 0.056(2) 0.0411(17) 0.0194(14) 0.0193(14) 0.0245(14)
F1' 0.0566(19) 0.056(2) 0.0411(17) 0.0194(14) 0.0193(14) 0.0245(14)
F2' 0.0566(19) 0.056(2) 0.0411(17) 0.0194(14) 0.0193(14) 0.0245(14)
F3' 0.0566(19) 0.056(2) 0.0411(17) 0.0194(14) 0.0193(14) 0.0245(14)
F4' 0.0566(19) 0.056(2) 0.0411(17) 0.0194(14) 0.0193(14) 0.0245(14)
Fe1 0.0279(4) 0.0228(4) 0.0269(4) 0.0061(3) 0.0177(3) 0.0052(3)
B2 0.029(3) 0.043(4) 0.037(3) 0.007(3) 0.012(3) 0.008(3)

loop_
_atom_type_symbol
_atom_type_description
_atom_type_scat_dispersion_real
_atom_type_scat_dispersion_imag
_atom_type_scat_source
C C 0.0033 0.0016 'International Tables Vol C Tables 4.2.6.8 and 6.1.1.4'
N N 0.0061 0.0033 'International Tables Vol C Tables 4.2.6.8 and 6.1.1.4'
F F 0.0171 0.0103 'International Tables Vol C Tables 4.2.6.8 and 6.1.1.4'
Fe Fe 0.3463 0.8444 'International Tables Vol C Tables 4.2.6.8 and 6.1.1.4'
B B 0.0013 0.0007 'International Tables Vol C Tables 4.2.6.8 and 6.1.1.4'
H H 0.0000 0.0000 'International Tables Vol C Tables 4.2.6.8 and 6.1.1.4'

loop_
_geom_angle_atom_site_label_1
_geom_angle_atom_site_label_2
_geom_angle_atom_site_label_3
_geom_angle
N1 C1 C2 125.6(5)
N1N C1N C2N 178.0(8)
C3 C2 C1 118.3(5)
C2 C3 C4 118.8(5)
N2N C3N C4N 178.5(9)
C5 C4 C6 118.7(5)
C5 C4 C3 118.3(4)
C6 C4 C3 123.0(5)
C4 C5 N1 122.9(4)
C4 C5 C9 121.3(4)
N1 C5 C9 115.7(4)
N3N C5N C6N 179.5(9)
C7 C6 C4 122.3(5)
C6 C7 C8 120.3(4)
C10 C8 C7 124.2(5)
C10 C8 C9 117.6(5)
C7 C8 C9 118.2(5)
N2 C9 C5 119.6(4)
N2 C9 C8 121.3(5)
C5 C9 C8 119.1(4)
C8 C10 C11 120.3(5)
C10 C11 C12 117.8(5)
N2 C12 C11 124.4(5)
N2 C12 C13 113.6(4)
C11 C12 C13 122.0(4)
N3 C13 C14 121.9(5)
N3 C13 C12 114.7(4)
C14 C13 C12 123.4(5)
C13 C14 C15 118.9(5)
C16 C15 C14 121.0(5)
C15 C16 C17 115.9(5)
N3 C17 N4 116.5(4)
N3 C17 C16 122.8(4)
N4 C17 C16 120.7(5)
N4 C18 C19 105.4(5)
C18 C19 C20 106.3(5)
N5 C20 C19 111.7(5)
N6 C21 C22 124.5(4)
C23 C22 C21 119.2(4)
C22 C23 C24 119.3(4)
C23 C24 C25 117.7(4)
C23 C24 C26 123.2(4)
C25 C24 C26 119.1(4)
N6 C25 C24 123.0(4)
N6 C25 C29 117.4(4)
C24 C25 C29 119.6(4)
C27 C26 C24 121.7(4)
C26 C27 C28 120.6(4)
C30 C28 C27 123.8(4)
C30 C28 C29 116.6(4)
C27 C28 C29 119.6(4)
N7 C29 C28 122.8(4)
N7 C29 C25 117.9(4)
C28 C29 C25 119.3(4)
C31 C30 C28 120.7(4)
C30 C31 C32 118.9(4)
N7 C32 C31 121.6(4)
N7 C32 C33 115.6(4)
C31 C32 C33 122.7(4)
N8 C33 C34 122.0(4)
N8 C33 C32 114.1(4)
C34 C33 C32 123.8(4)
C35 C34 C33 118.2(4)
C36 C35 C34 120.5(4)
C35 C36 C37 116.8(4)
N8 C37 C36 124.2(4)
N8 C37 N9 115.0(4)
C36 C37 N9 120.8(4)
C39 C38 N9 107.1(4)
C38 C39 C40 105.2(4)
N10 C40 C39 112.2(5)
C1 N1 C5 116.1(4)
C1 N1 Fe1 127.1(3)
C5 N1 Fe1 116.8(3)
C12 N2 C9 118.7(4)
C12 N2 Fe1 125.3(3)
C9 N2 Fe1 116.0(3)
C13 N3 C17 119.6(4)
C13 N3 Fe1 120.0(3)
C17 N3 Fe1 120.4(3)
N5 N4 C18 111.8(4)
N5 N4 C17 119.0(4)
C18 N4 C17 129.1(5)
C20 N5 N4 104.9(4)
C20 N5 Fe1 137.0(3)
N4 N5 Fe1 118.1(3)
C21 N6 C25 116.3(4)
C21 N6 Fe1 128.0(3)
C25 N6 Fe1 115.8(3)
C29 N7 C32 119.4(4)
C29 N7 Fe1 118.1(3)
C32 N7 Fe1 122.0(3)
C37 N8 C33 118.2(4)
C37 N8 Fe1 121.1(3)
C33 N8 Fe1 120.6(3)
C38 N9 N10 111.8(4)
C38 N9 C37 129.6(4)
N10 N9 C37 118.5(4)
C40 N10 N9 103.7(4)
C40 N10 Fe1 138.5(3)
N9 N10 Fe1 117.8(3)
F3 B1 F1 126.9(16)
F3 B1 F2 120.8(16)
F1 B1 F2 104.6(14)
F3 B1 F4 96.4(14)
F1 B1 F4 109.4(15)
F2 B1 F4 91.4(14)
F2' B1' F4' 116.5(9)
F2' B1' F1' 108.0(8)
F4' B1' F1' 110.1(8)
F2' B1' F3' 112.0(9)
F4' B1' F3' 107.2(8)
F1' B1' F3' 102.1(8)
N1 Fe1 N2 71.92(15)
N1 Fe1 N7 83.42(14)
N2 Fe1 N7 141.26(14)
N1 Fe1 N6 90.89(14)
N2 Fe1 N6 80.22(13)
N7 Fe1 N6 70.56(13)
N1 Fe1 N10 90.00(15)
N2 Fe1 N10 75.81(14)
N7 Fe1 N10 134.84(13)
N6 Fe1 N10 154.46(13)
N1 Fe1 N8 83.42(14)
N2 Fe1 N8 135.34(13)
N7 Fe1 N8 67.50(13)
N6 Fe1 N8 138.05(13)
N10 Fe1 N8 67.37(13)
N1 Fe1 N5 155.59(14)
N2 Fe1 N5 132.44(14)
N7 Fe1 N5 76.27(13)
N6 Fe1 N5 94.92(13)
N10 Fe1 N5 94.75(14)
N8 Fe1 N5 76.43(13)
N1 Fe1 N3 138.28(14)
N2 Fe1 N3 66.37(14)
N7 Fe1 N3 131.56(13)
N6 Fe1 N3 83.11(13)
N10 Fe1 N3 79.33(14)
N8 Fe1 N3 126.85(13)
N5 Fe1 N3 66.07(13)
F5 B2 F8 111.1(6)
F5 B2 F6 109.2(5)
F8 B2 F6 109.8(5)
F5 B2 F7 110.0(5)
F8 B2 F7 108.0(5)
F6 B2 F7 108.7(5)

loop_
_geom_bond_atom_site_label_1
_geom_bond_atom_site_label_2
_geom_bond_distance
C1 N1 1.294(6)
C1 C2 1.416(7)
C1N N1N 1.171(9)
C1N C2N 1.403(10)
C2 C3 1.344(8)
C3 C4 1.434(7)
C3N N2N 1.110(8)
C3N C4N 1.447(11)
C4 C5 1.372(7)
C4 C6 1.418(7)
C5 N1 1.393(6)
C5 C9 1.419(7)
C5N N3N 1.132(8)
C5N C6N 1.444(8)
C6 C7 1.365(7)
C7 C8 1.417(7)
C8 C10 1.377(8)
C8 C9 1.445(7)
C9 N2 1.343(6)
C10 C11 1.386(8)
C11 C12 1.386(7)
C12 N2 1.317(6)
C12 C13 1.508(7)
C13 N3 1.316(6)
C13 C14 1.376(7)
C14 C15 1.395(8)
C15 C16 1.347(7)
C16 C17 1.439(7)
C17 N3 1.325(6)
C17 N4 1.384(6)
C18 N4 1.367(6)
C18 C19 1.369(7)
C19 C20 1.391(7)
C20 N5 1.312(6)
C21 N6 1.313(6)
C21 C22 1.394(7)
C22 C23 1.351(7)
C23 C24 1.396(7)
C24 C25 1.400(6)
C24 C26 1.437(6)
C25 N6 1.372(6)
C25 C29 1.436(6)
C26 C27 1.350(7)
C27 C28 1.420(6)
C28 C30 1.392(7)
C28 C29 1.425(6)
C29 N7 1.331(6)
C30 C31 1.367(7)
C31 C32 1.413(6)
C32 N7 1.335(6)
C32 C33 1.473(6)
C33 N8 1.346(6)
C33 C34 1.388(6)
C34 C35 1.387(7)
C35 C36 1.370(7)
C36 C37 1.398(7)
C37 N8 1.318(6)
C37 N9 1.407(6)
C38 C39 1.352(7)
C38 N9 1.355(6)
C39 C40 1.398(7)
C40 N10 1.326(6)
N1 Fe1 2.279(4)
N2 Fe1 2.297(4)
N3 Fe1 2.424(4)
N4 N5 1.363(5)
N5 Fe1 2.411(4)
N6 Fe1 2.348(4)
N7 Fe1 2.314(4)
N8 Fe1 2.367(4)
N9 N10 1.367(5)
N10 Fe1 2.355(4)
F5 B2 1.361(8)
F6 B2 1.380(7)
F7 B2 1.390(7)
F8 B2 1.370(7)
B1 F3 1.365(17)
B1 F1 1.373(16)
B1 F2 1.383(18)
B1 F4 1.423(18)
B1' F2' 1.362(11)
B1' F4' 1.381(11)
B1' F1' 1.387(12)
B1' F3' 1.390(11)
